data_7044753
loop_
_publ_author_name
'Barrado, Alejandro G.'
'Bayne, Julia M.'
'Johnstone, Timothy C.'
'Lehmann, Christian W.'
'Stephan, Douglas W.'
'Alcarazo, Manuel'

_publ_section_title
;
 Dicationic phosphonium salts: Lewis acid initiators for the
 Mukaiyama-aldol reaction
;
_journal_name_full 'Dalton Transactions'
_journal_paper_doi 10.1039/C7DT03197A
_journal_year 2017
_chemical_compound_source acetonitrile
_chemical_formula_moiety '2(C F3 O3 S), C24 H22 N P'
_chemical_formula_sum 'C26 H22 F6 N O6 P S2'
_chemical_formula_weight 653.53
_space_group_crystal_system monoclinic
_space_group_IT_number 14
_space_group_name_Hall '-P 2yn'
_space_group_name_H-M_alt 'P 1 21/n 1'
_symmetry_cell_setting monoclinic
_symmetry_Int_Tables_number 14
_symmetry_space_group_name_Hall '-P 2yn'
_symmetry_space_group_name_H-M 'P 1 21/n 1'
_atom_sites_solution_hydrogens geom
_atom_sites_solution_primary direct
_atom_sites_solution_secondary difmap
_audit_block_code GAA-GA-293-01
_audit_creation_date 2015-01-16
_audit_creation_method
;
Olex2 1.2
(compiled 2015.01.12 svn.r3133 for OlexSys, GUI svn.r4987)
;
_audit_update_record
;
2017-07-25 deposited with the CCDC.
2017-11-14 downloaded from the CCDC.
;
_cell_angle_alpha 90
_cell_angle_beta 94.4003(10)
_cell_angle_gamma 90
_cell_formula_units_Z 4
_cell_length_a 9.4391(3)
_cell_length_b 10.3400(4)
_cell_length_c 28.9765(10)
_cell_measurement_reflns_used 9901
_cell_measurement_temperature 100
_cell_measurement_theta_max 67.1951
_cell_measurement_theta_min 4.5419
_cell_volume 2819.78(17)
_computing_cell_refinement 'SAINT software (Bruker AXS, 2004)'
_computing_data_collection 'APEX2 (Bruker AXS, 2005-2013)'
_computing_data_reduction 'SAINT software (Bruker AXS, 2004)'
_computing_molecular_graphics 'DIAMOND (Crystal Impact GbR, 1997-2012)'
_computing_publication_material 'Olex2 (Dolomanov et al., 2009)'
_computing_structure_refinement 'SHELXL (G. M. Sheldrick, 2013)'
_computing_structure_solution 'SHELXS (G. M. Sheldrick, 2013)'
_diffrn_ambient_temperature 100
_diffrn_detector_area_resol_mean 66.67
_diffrn_measured_fraction_theta_full 0.994
_diffrn_measured_fraction_theta_max 0.992
_diffrn_measurement_device_type 'Bruker AXS X8 Proteum'
_diffrn_measurement_method 'CCD \f- and \w-scans'
_diffrn_radiation_monochromator 'MONTEL graded multilayer optic'
_diffrn_radiation_type Cu-K\a
_diffrn_radiation_wavelength 1.54178
_diffrn_reflns_av_R_equivalents 0.0414
_diffrn_reflns_av_unetI/netI 0.0192
_diffrn_reflns_Laue_measured_fraction_full 0.994
_diffrn_reflns_Laue_measured_fraction_max 0.992
_diffrn_reflns_limit_h_max 11
_diffrn_reflns_limit_h_min -11
_diffrn_reflns_limit_k_max 12
_diffrn_reflns_limit_k_min -11
_diffrn_reflns_limit_l_max 34
_diffrn_reflns_limit_l_min -34
_diffrn_reflns_number 65121
_diffrn_reflns_point_group_measured_fraction_full 0.994
_diffrn_reflns_point_group_measured_fraction_max 0.992
_diffrn_reflns_theta_full 67.679
_diffrn_reflns_theta_max 67.808
_diffrn_reflns_theta_min 3.059
_diffrn_source '0.2 x 2mm^2^ focus rotating anode'
_diffrn_standards_number 0
_exptl_absorpt_coefficient_mu 3.001
_exptl_absorpt_correction_T_max 0.84597
_exptl_absorpt_correction_T_min 0.61922
_exptl_absorpt_correction_type gaussian
_exptl_absorpt_process_details 'SADABS (Bruker AXS, 2012)'
_exptl_crystal_colour colourless
_exptl_crystal_density_diffrn 1.539
_exptl_crystal_description prism
_exptl_crystal_F_000 1336
_exptl_crystal_size_max 0.27
_exptl_crystal_size_mid 0.12
_exptl_crystal_size_min 0.10
_refine_diff_density_max 0.268
_refine_diff_density_min -0.551
_refine_diff_density_rms 0.070
_refine_ls_extinction_method none
_refine_ls_goodness_of_fit_ref 1.053
_refine_ls_hydrogen_treatment constr
_refine_ls_matrix_type full
_refine_ls_number_parameters 380
_refine_ls_number_reflns 5075
_refine_ls_number_restraints 0
_refine_ls_restrained_S_all 1.053
_refine_ls_R_factor_all 0.0405
_refine_ls_R_factor_gt 0.0379
_refine_ls_shift/su_max 0.001
_refine_ls_shift/su_mean 0.000
_refine_ls_structure_factor_coef Fsqd
_refine_ls_weighting_details 'w=1/[\s^2^(Fo^2^)+(0.0531P)^2^+2.6441P] where P=(Fo^2^+2Fc^2^)/3'
_refine_ls_weighting_scheme calc
_refine_ls_wR_factor_gt 0.0977
_refine_ls_wR_factor_ref 0.1001
_reflns_Friedel_coverage 0.000
_reflns_number_gt 4714
_reflns_number_total 5075
_reflns_threshold_expression 'I > 2\s(I)'
_cod_data_source_file c7dt03197a2.cif
_cod_data_source_block 9146sadabs
_cod_depositor_comments
;
The following automatic conversions were performed:

'_symmetry_cell_setting' value 'MONOCLINIC' changed to 'monoclinic'
according to
/home/data/users/saulius/crontab/automatic-downloads/rss-feeds/RSC/lib/dictionaries/cif_core.dic
dictionary named 'cif_core.dic' version 2.4.2 from 2011-04-26.

Automatic conversion script
Id: cif_fix_values 4973 2017-02-22 13:04:09Z antanas 
;
_cod_original_sg_symbol_Hall '-p 2yn'
_cod_original_sg_symbol_H-M P21/n
_cod_database_code 7044753
_shelx_space_group_comment
;
The symmetry employed for this shelxl refinement is uniquely defined
by the following loop, which should always be used as a source of
symmetry information in preference to the above space-group names.
They are only intended as comments.
;
_shelx_estimated_absorpt_t_max 0.755
_shelx_estimated_absorpt_t_min 0.476
_olex2_refinement_description
;
1. Fixed Uiso
 At 1.2 times of:
  All C(H) groups
 At 1.5 times of:
  All C(H,H,H) groups
2.a Aromatic/amide H refined with riding coordinates:
 C2(H2), C3(H3), C4(H4), C5(H5), C8(H8), C9(H9), C10(H10), C11(H11), C12(H12),
 C14(H14), C15(H15), C16(H16), C17(H17), C18(H18), C20(H20), C21(H21), C22(H22),
  C23(H23), C24(H24)
2.b Idealised Me refined as rotating group:
 C6(H6A,H6B,H6C)
;
_olex2_submission_special_instructions 'No special instructions were received'
_shelxl_version_number 2014-3

loop_
_space_group_symop_operation_xyz
'x, y, z'
'-x+1/2, y+1/2, -z+1/2'
'-x, -y, -z'
'x-1/2, -y-1/2, z-1/2'

loop_
_atom_site_label
_atom_site_type_symbol
_atom_site_fract_x
_atom_site_fract_y
_atom_site_fract_z
_atom_site_U_iso_or_equiv
_atom_site_adp_type
_atom_site_occupancy
_atom_site_site_symmetry_order
_atom_site_calc_flag
_atom_site_refinement_flags_posn
S1 S 0.28170(5) 0.33069(4) 0.61682(2) 0.01860(13) Uani 1 1 d .
S2 S 0.46681(5) 0.66154(5) 0.71915(2) 0.02166(13) Uani 1 1 d .
F1 F 0.12710(13) 0.20773(13) 0.55096(4) 0.0314(3) Uani 1 1 d .
F2 F 0.34998(14) 0.21894(13) 0.53987(4) 0.0343(3) Uani 1 1 d .
F3 F 0.27761(12) 0.08741(11) 0.59091(4) 0.0253(3) Uani 1 1 d .
F4 F 0.66739(17) 0.83331(17) 0.71287(6) 0.0557(5) Uani 1 1 d .
F5 F 0.74016(15) 0.65460(18) 0.74270(7) 0.0626(5) Uani 1 1 d .
F6 F 0.62516(17) 0.78962(19) 0.78237(5) 0.0568(4) Uani 1 1 d .
O1 O 0.17333(14) 0.29971(14) 0.64762(5) 0.0235(3) Uani 1 1 d .
O2 O 0.25944(16) 0.44913(14) 0.59130(5) 0.0280(3) Uani 1 1 d .
O3 O 0.42504(14) 0.30654(14) 0.63564(5) 0.0245(3) Uani 1 1 d .
O4 O 0.49134(18) 0.6315(2) 0.67221(6) 0.0440(4) Uani 1 1 d .
O5 O 0.45342(18) 0.55372(16) 0.74952(7) 0.0441(4) Uani 1 1 d .
O6 O 0.36305(15) 0.76171(14) 0.72399(5) 0.0279(3) Uani 1 1 d .
C25 C 0.2581(2) 0.2060(2) 0.57245(7) 0.0213(4) Uani 1 1 d .
C26 C 0.6324(2) 0.7383(2) 0.74066(8) 0.0336(5) Uani 1 1 d .
P1 P 0.03466(5) 0.23606(5) 0.39097(2) 0.01528(12) Uani 1 1 d .
N1 N -0.10273(16) 0.38534(16) 0.24693(5) 0.0181(3) Uani 1 1 d .
C1 C -0.02274(19) 0.29093(18) 0.33307(6) 0.0163(4) Uani 1 1 d .
C2 C -0.0649(2) 0.41961(19) 0.32751(6) 0.0193(4) Uani 1 1 d .
H2 H -0.0655 0.4754 0.3535 0.023 Uiso 1 1 calc R
C3 C -0.1057(2) 0.46472(19) 0.28370(6) 0.0189(4) Uani 1 1 d .
H3 H -0.1359 0.5518 0.2795 0.023 Uiso 1 1 calc R
C4 C -0.0643(2) 0.26058(18) 0.25166(7) 0.0182(4) Uani 1 1 d .
H4 H -0.0659 0.2064 0.2251 0.022 Uiso 1 1 calc R
C5 C -0.02250(19) 0.21051(19) 0.29469(6) 0.0181(4) Uani 1 1 d .
H5 H 0.0059 0.1226 0.2980 0.022 Uiso 1 1 calc R
C6 C -0.1502(2) 0.4350(2) 0.20033(6) 0.0241(4) Uani 1 1 d .
H6A H -0.2472 0.4052 0.1918 0.036 Uiso 1 1 calc GR
H6B H -0.0866 0.4028 0.1777 0.036 Uiso 1 1 calc GR
H6C H -0.1483 0.5297 0.2007 0.036 Uiso 1 1 calc GR
C7 C -0.11718(19) 0.20821(18) 0.42293(6) 0.0174(4) Uani 1 1 d .
C8 C -0.0961(2) 0.14349(19) 0.46532(7) 0.0200(4) Uani 1 1 d .
H8 H -0.0043 0.1127 0.4757 0.024 Uiso 1 1 calc R
C9 C -0.2096(2) 0.1247(2) 0.49201(7) 0.0244(4) Uani 1 1 d .
H9 H -0.1959 0.0812 0.5209 0.029 Uiso 1 1 calc R
C10 C -0.3439(2) 0.1694(2) 0.47649(8) 0.0263(5) Uani 1 1 d .
H10 H -0.4220 0.1557 0.4947 0.032 Uiso 1 1 calc R
C11 C -0.3641(2) 0.2336(2) 0.43477(8) 0.0258(5) Uani 1 1 d .
H11 H -0.4562 0.2643 0.4247 0.031 Uiso 1 1 calc R
C12 C -0.2516(2) 0.25388(18) 0.40733(7) 0.0210(4) Uani 1 1 d .
H12 H -0.2659 0.2979 0.3786 0.025 Uiso 1 1 calc R
C13 C 0.13211(19) 0.08797(18) 0.38799(6) 0.0170(4) Uani 1 1 d .
C14 C 0.0579(2) -0.02673(19) 0.37802(7) 0.0211(4) Uani 1 1 d .
H14 H -0.0428 -0.0258 0.3734 0.025 Uiso 1 1 calc R
C15 C 0.1316(2) -0.1420(2) 0.37494(7) 0.0243(4) Uani 1 1 d .
H15 H 0.0813 -0.2202 0.3682 0.029 Uiso 1 1 calc R
C16 C 0.2787(2) -0.1431(2) 0.38163(7) 0.0258(4) Uani 1 1 d .
H16 H 0.3292 -0.2220 0.3792 0.031 Uiso 1 1 calc R
C17 C 0.3522(2) -0.0296(2) 0.39187(7) 0.0275(5) Uani 1 1 d .
H17 H 0.4529 -0.0312 0.3967 0.033 Uiso 1 1 calc R
C18 C 0.2800(2) 0.0862(2) 0.39516(7) 0.0232(4) Uani 1 1 d .
H18 H 0.3308 0.1639 0.4023 0.028 Uiso 1 1 calc R
C19 C 0.14593(19) 0.36121(18) 0.41607(6) 0.0172(4) Uani 1 1 d .
C20 C 0.2549(2) 0.40770(19) 0.39022(7) 0.0208(4) Uani 1 1 d .
H20 H 0.2629 0.3779 0.3595 0.025 Uiso 1 1 calc R
C21 C 0.3508(2) 0.49717(19) 0.40964(7) 0.0238(4) Uani 1 1 d .
H21 H 0.4252 0.5286 0.3924 0.029 Uiso 1 1 calc R
C22 C 0.3377(2) 0.5409(2) 0.45433(7) 0.0258(4) Uani 1 1 d .
H22 H 0.4044 0.6015 0.4677 0.031 Uiso 1 1 calc R
C23 C 0.2288(2) 0.4972(2) 0.47974(7) 0.0257(4) Uani 1 1 d .
H23 H 0.2200 0.5293 0.5101 0.031 Uiso 1 1 calc R
C24 C 0.1321(2) 0.40636(19) 0.46078(6) 0.0211(4) Uani 1 1 d .
H24 H 0.0577 0.3756 0.4781 0.025 Uiso 1 1 calc R

loop_
_atom_site_aniso_label
_atom_site_aniso_U_11
_atom_site_aniso_U_22
_atom_site_aniso_U_33
_atom_site_aniso_U_23
_atom_site_aniso_U_13
_atom_site_aniso_U_12
S1 0.0216(2) 0.0163(2) 0.0181(2) 0.00009(17) 0.00237(18) 0.00017(17)
S2 0.0196(2) 0.0200(3) 0.0254(3) 0.00120(19) 0.00224(19) 0.00118(18)
F1 0.0307(7) 0.0338(7) 0.0280(6) -0.0024(5) -0.0090(5) -0.0002(5)
F2 0.0425(8) 0.0357(7) 0.0268(6) -0.0053(6) 0.0157(5) -0.0011(6)
F3 0.0288(6) 0.0178(6) 0.0290(6) -0.0028(5) 0.0004(5) 0.0014(5)
F4 0.0453(9) 0.0665(11) 0.0548(10) 0.0231(8) 0.0006(7) -0.0290(8)
F5 0.0214(7) 0.0792(13) 0.0861(13) 0.0158(10) -0.0037(7) 0.0071(7)
F6 0.0533(10) 0.0834(12) 0.0320(8) -0.0095(8) -0.0067(7) -0.0220(9)
O1 0.0231(7) 0.0243(7) 0.0241(7) -0.0005(6) 0.0086(6) 0.0014(6)
O2 0.0431(9) 0.0171(7) 0.0236(7) 0.0038(6) 0.0018(6) 0.0024(6)
O3 0.0198(7) 0.0255(7) 0.0279(7) 0.0024(6) -0.0011(6) -0.0034(6)
O4 0.0376(9) 0.0628(12) 0.0321(9) -0.0185(8) 0.0054(7) 0.0047(8)
O5 0.0373(9) 0.0292(9) 0.0654(12) 0.0253(9) 0.0018(8) 0.0002(7)
O6 0.0240(7) 0.0211(7) 0.0393(9) 0.0002(6) 0.0063(6) 0.0030(6)
C25 0.0210(10) 0.0223(10) 0.0206(9) 0.0021(8) 0.0018(8) 0.0008(8)
C26 0.0275(12) 0.0453(14) 0.0277(11) 0.0076(10) 0.0010(9) -0.0060(10)
P1 0.0147(2) 0.0157(2) 0.0154(2) -0.00031(18) 0.00120(17) -0.00021(17)
N1 0.0191(8) 0.0186(8) 0.0166(8) 0.0001(6) 0.0012(6) -0.0007(6)
C1 0.0130(8) 0.0174(9) 0.0187(9) 0.0003(8) 0.0017(7) -0.0004(7)
C2 0.0212(9) 0.0183(9) 0.0183(9) -0.0031(8) 0.0018(7) 0.0002(7)
C3 0.0215(9) 0.0165(9) 0.0188(9) -0.0026(8) 0.0023(7) 0.0006(7)
C4 0.0171(9) 0.0176(9) 0.0201(9) -0.0033(8) 0.0021(7) -0.0016(7)
C5 0.0171(9) 0.0171(9) 0.0200(9) -0.0015(8) 0.0011(7) 0.0001(7)
C6 0.0347(11) 0.0225(10) 0.0143(9) 0.0015(8) -0.0024(8) 0.0004(9)
C7 0.0175(9) 0.0152(9) 0.0195(9) -0.0027(7) 0.0022(7) -0.0013(7)
C8 0.0199(9) 0.0205(10) 0.0197(9) -0.0030(8) 0.0014(7) -0.0004(8)
C9 0.0296(11) 0.0239(10) 0.0203(10) -0.0020(8) 0.0072(8) -0.0032(8)
C10 0.0253(11) 0.0217(10) 0.0336(11) -0.0073(9) 0.0129(9) -0.0051(8)
C11 0.0158(9) 0.0215(10) 0.0405(12) -0.0045(9) 0.0048(8) -0.0010(8)
C12 0.0185(10) 0.0174(9) 0.0268(10) -0.0002(8) 0.0001(8) -0.0004(7)
C13 0.0170(9) 0.0187(9) 0.0153(8) 0.0007(7) 0.0020(7) 0.0013(7)
C14 0.0178(9) 0.0217(10) 0.0239(10) 0.0003(8) 0.0033(7) -0.0003(8)
C15 0.0259(10) 0.0187(10) 0.0288(11) -0.0007(8) 0.0049(8) -0.0009(8)
C16 0.0276(11) 0.0227(11) 0.0281(11) 0.0022(9) 0.0080(8) 0.0073(8)
C17 0.0176(10) 0.0303(11) 0.0349(11) 0.0018(9) 0.0038(8) 0.0042(8)
C18 0.0181(9) 0.0219(10) 0.0295(10) 0.0008(8) 0.0011(8) -0.0016(8)
C19 0.0172(9) 0.0152(9) 0.0188(9) 0.0008(7) -0.0004(7) 0.0006(7)
C20 0.0220(10) 0.0203(10) 0.0206(9) -0.0006(8) 0.0050(8) -0.0015(8)
C21 0.0223(10) 0.0189(10) 0.0306(11) 0.0012(8) 0.0046(8) -0.0042(8)
C22 0.0267(10) 0.0201(10) 0.0298(11) -0.0018(9) -0.0024(8) -0.0051(8)
C23 0.0328(11) 0.0242(11) 0.0196(10) -0.0036(8) -0.0005(8) -0.0052(9)
C24 0.0234(10) 0.0222(10) 0.0178(9) 0.0013(8) 0.0032(7) -0.0029(8)

loop_
_atom_type_symbol
_atom_type_description
_atom_type_scat_dispersion_real
_atom_type_scat_dispersion_imag
_atom_type_scat_source
C C 0.0181 0.0091 'International Tables Vol C Tables 4.2.6.8 and 6.1.1.4'
H H 0.0000 0.0000 'International Tables Vol C Tables 4.2.6.8 and 6.1.1.4'
F F 0.0727 0.0534 'International Tables Vol C Tables 4.2.6.8 and 6.1.1.4'
N N 0.0311 0.0180 'International Tables Vol C Tables 4.2.6.8 and 6.1.1.4'
O O 0.0492 0.0322 'International Tables Vol C Tables 4.2.6.8 and 6.1.1.4'
P P 0.2955 0.4335 'International Tables Vol C Tables 4.2.6.8 and 6.1.1.4'
S S 0.3331 0.5567 'International Tables Vol C Tables 4.2.6.8 and 6.1.1.4'

loop_
_citation_id
_citation_doi
_citation_year
1 10.1039/C7DT03197A 2017

loop_
_exptl_crystal_face_index_h
_exptl_crystal_face_index_k
_exptl_crystal_face_index_l
_exptl_crystal_face_perp_dist
0.00 0.00 -1.00 0.0600
0.00 0.00 1.00 0.0600
0.00 1.00 0.00 0.1450
0.00 -1.00 0.00 0.1250
1.00 0.00 0.00 0.0500
-1.00 0.00 0.00 0.0500
-1.00 0.00 1.00 0.0350
1.00 0.00 -1.00 0.0450
0.00 1.00 -1.00 0.1300

loop_
_geom_angle_atom_site_label_1
_geom_angle_atom_site_label_2
_geom_angle_atom_site_label_3
_geom_angle
O1 S1 C25 103.02(9)
O2 S1 O1 115.11(9)
O2 S1 O3 115.99(9)
O2 S1 C25 103.57(9)
O3 S1 O1 114.62(8)
O3 S1 C25 101.80(9)
O4 S2 O5 116.31(12)
O4 S2 O6 114.19(10)
O4 S2 C26 102.89(11)
O5 S2 O6 114.04(10)
O5 S2 C26 104.07(11)
O6 S2 C26 103.03(11)
F1 C25 S1 112.11(14)
F1 C25 F3 106.83(16)
F2 C25 S1 112.16(14)
F2 C25 F1 107.21(16)
F2 C25 F3 107.21(16)
F3 C25 S1 111.03(13)
F4 C26 S2 111.23(15)
F4 C26 F5 106.39(19)
F5 C26 S2 111.35(18)
F6 C26 S2 112.59(16)
F6 C26 F4 106.8(2)
F6 C26 F5 108.15(19)
C7 P1 C1 109.56(9)
C7 P1 C13 108.79(9)
C13 P1 C1 109.93(8)
C19 P1 C1 105.94(9)
C19 P1 C7 112.05(9)
C19 P1 C13 110.54(9)
C3 N1 C6 119.12(16)
C4 N1 C3 121.74(16)
C4 N1 C6 119.06(16)
C2 C1 P1 117.88(14)
C5 C1 P1 122.31(15)
C5 C1 C2 119.79(17)
C3 C2 C1 119.08(17)
N1 C3 C2 120.04(18)
N1 C4 C5 120.57(17)
C4 C5 C1 118.76(18)
C8 C7 P1 117.76(14)
C12 C7 P1 121.50(15)
C12 C7 C8 120.69(18)
C9 C8 C7 119.62(18)
C8 C9 C10 119.89(19)
C11 C10 C9 120.33(19)
C10 C11 C12 120.86(19)
C11 C12 C7 118.62(19)
C14 C13 P1 119.00(14)
C18 C13 P1 121.02(15)
C18 C13 C14 119.97(18)
C15 C14 C13 119.86(18)
C14 C15 C16 119.97(19)
C17 C16 C15 120.19(19)
C16 C17 C18 120.48(19)
C17 C18 C13 119.51(19)
C20 C19 P1 117.60(14)
C24 C19 P1 121.85(15)
C24 C19 C20 120.42(17)
C21 C20 C19 119.70(18)
C20 C21 C22 119.73(19)
C23 C22 C21 120.88(19)
C22 C23 C24 120.03(19)
C19 C24 C23 119.21(18)

loop_
_geom_bond_atom_site_label_1
_geom_bond_atom_site_label_2
_geom_bond_distance
S1 O1 1.4441(14)
S1 O2 1.4376(15)
S1 O3 1.4413(14)
S1 C25 1.822(2)
S2 O4 1.4312(17)
S2 O5 1.4321(17)
S2 O6 1.4397(15)
S2 C26 1.820(2)
F1 C25 1.342(2)
F2 C25 1.336(2)
F3 C25 1.345(2)
F4 C26 1.328(3)
F5 C26 1.334(3)
F6 C26 1.326(3)
P1 C1 1.8140(19)
P1 C7 1.7884(19)
P1 C13 1.7917(19)
P1 C19 1.7859(19)
N1 C3 1.347(2)
N1 C4 1.344(3)
N1 C6 1.482(2)
C1 C2 1.395(3)
C1 C5 1.389(3)
C2 C3 1.379(3)
C4 C5 1.379(3)
C7 C8 1.400(3)
C7 C12 1.396(3)
C8 C9 1.382(3)
C9 C10 1.391(3)
C10 C11 1.380(3)
C11 C12 1.391(3)
C13 C14 1.396(3)
C13 C18 1.396(3)
C14 C15 1.386(3)
C15 C16 1.388(3)
C16 C17 1.383(3)
C17 C18 1.385(3)
C19 C20 1.403(3)
C19 C24 1.393(3)
C20 C21 1.383(3)
C21 C22 1.386(3)
C22 C23 1.385(3)
C23 C24 1.393(3)

loop_
_cod_changelog_entry_id
_cod_changelog_entry_author
_cod_changelog_entry_date
_cod_changelog_entry_text
1 'Vaitkus, Antanas' 2022-06-28T20:23:00+03:00
;
 Removed the '_chemical_name_systematic' data item that had an incorrect value.
;
